data_4349162
loop_
_publ_author_name
'McMoran, Ethan P.'
'Powell, Douglas R.'
'Perez, Felio'
'Rowe, Gerard T.'
'Yang, Lei'

_publ_section_title
;
 Synthesis and Characterization of Copper Complexes with
 Cu<sup>I</sup>Cu<sup>I</sup>, Cu<sup>1.5</sup>Cu<sup>1.5</sup>m and
 Cu<sup>II</sup>Cu<sup>II</sup> Core Structures Supported by a Flexible
 Dipyridylamide Ligand.
;
_journal_issue 21
_journal_name_full 'Inorganic chemistry'
_journal_page_first 11462
_journal_page_last 11472
_journal_paper_doi 10.1021/acs.inorgchem.6b02006
_journal_volume 55
_journal_year 2016
_chemical_formula_moiety 'C22 H16 Cl2 Cu3 N6 O2'
_chemical_formula_sum 'C22 H16 Cl2 Cu3 N6 O2'
_chemical_formula_weight 657.93
_space_group_crystal_system orthorhombic
_space_group_IT_number 60
_space_group_name_Hall '-P 2n 2ab'
_space_group_name_H-M_alt 'P b c n'
_atom_sites_solution_hydrogens geom
_audit_creation_method SHELXL-2014/7
_cell_angle_alpha 90
_cell_angle_beta 90
_cell_angle_gamma 90
_cell_formula_units_Z 4
_cell_length_a 15.219(4)
_cell_length_b 7.4337(19)
_cell_length_c 19.372(5)
_cell_measurement_reflns_used 5537
_cell_measurement_temperature 100(2)
_cell_measurement_theta_max 25.52
_cell_measurement_theta_min 2.68
_cell_volume 2191.6(10)
_computing_cell_refinement 'SAINT (Bruker, 2007)'
_computing_data_collection 'APEX2 (Bruker, 2007)'
_computing_data_reduction 'SAINT (Bruker, 2007)'
_computing_molecular_graphics 'XP (Bruker, 2002)'
_computing_publication_material 'SHELXL-2014/7 (Sheldrick, 2015b)'
_computing_structure_refinement 'SHELXL-2014/7 (Sheldrick, 2015b)'
_computing_structure_solution 'SHELXT (Sheldrick, 2015a)'
_diffrn_ambient_temperature 100(2)
_diffrn_measured_fraction_theta_full 1.000
_diffrn_measured_fraction_theta_max 0.995
_diffrn_measurement_device_type 'Bruker APEX CCD'
_diffrn_measurement_method '\f and \w scans'
_diffrn_radiation_type MoK\a
_diffrn_radiation_wavelength 0.71073
_diffrn_reflns_av_R_equivalents 0.0663
_diffrn_reflns_av_unetI/netI 0.0247
_diffrn_reflns_Laue_measured_fraction_full 1.000
_diffrn_reflns_Laue_measured_fraction_max 0.995
_diffrn_reflns_limit_h_max 18
_diffrn_reflns_limit_h_min -18
_diffrn_reflns_limit_k_max 9
_diffrn_reflns_limit_k_min -9
_diffrn_reflns_limit_l_max 23
_diffrn_reflns_limit_l_min -23
_diffrn_reflns_number 35291
_diffrn_reflns_point_group_measured_fraction_full 1.000
_diffrn_reflns_point_group_measured_fraction_max 0.995
_diffrn_reflns_theta_full 25.242
_diffrn_reflns_theta_max 25.780
_diffrn_reflns_theta_min 2.103
_exptl_absorpt_coefficient_mu 3.165
_exptl_absorpt_correction_T_max 0.833
_exptl_absorpt_correction_T_min 0.786
_exptl_absorpt_correction_type multi-scan
_exptl_absorpt_process_details 'SADABS (Bruker, 2002)'
_exptl_crystal_colour black
_exptl_crystal_density_diffrn 1.994
_exptl_crystal_description block
_exptl_crystal_F_000 1308
_exptl_crystal_size_max 0.080
_exptl_crystal_size_mid 0.080
_exptl_crystal_size_min 0.060
_refine_diff_density_max 0.367
_refine_diff_density_min -0.422
_refine_diff_density_rms 0.082
_refine_ls_extinction_method none
_refine_ls_goodness_of_fit_ref 1.001
_refine_ls_hydrogen_treatment constr
_refine_ls_matrix_type full
_refine_ls_number_parameters 159
_refine_ls_number_reflns 2096
_refine_ls_number_restraints 0
_refine_ls_restrained_S_all 1.001
_refine_ls_R_factor_all 0.0422
_refine_ls_R_factor_gt 0.0262
_refine_ls_shift/su_max 0.001
_refine_ls_shift/su_mean 0.000
_refine_ls_structure_factor_coef Fsqd
_refine_ls_weighting_details 'w=1/[\s^2^(Fo^2^)+(0.0400P)^2^+1.9000P] where P=(Fo^2^+2Fc^2^)/3'
_refine_ls_weighting_scheme calc
_refine_ls_wR_factor_gt 0.0621
_refine_ls_wR_factor_ref 0.0705
_reflns_Friedel_coverage 0.000
_reflns_number_gt 1671
_reflns_number_total 2096
_reflns_threshold_expression 'I > 2\s(I)'
_cod_data_source_file ic6b02006_si_002.cif
_cod_data_source_block 15088a
_cod_depositor_comments
;
The following automatic conversions were performed:

data name '_iucr_refine_instruction_details' was replaced with
'_iucr_refine_instructions_details' as specified in the replacement
file 'data/replacement-values/replacement_tags.lst'.

Automatic conversion script
Id: cif_correct_tags 9268 2022-04-12 08:56:07Z antanas 
;
_cod_database_code 4349162
_shelx_space_group_comment
; 
The symmetry employed for this shelxl refinement is uniquely defined 
by the following loop, which should always be used as a source of 
symmetry information in preference to the above space-group names. 
They are only intended as comments. 
;
_shelx_estimated_absorpt_t_min 0.786
_shelx_estimated_absorpt_t_max 0.833

loop_
_space_group_symop_operation_xyz
'x, y, z'
'-x+1/2, -y+1/2, z+1/2'
'-x, y, -z+1/2'
'x+1/2, -y+1/2, -z'
'-x, -y, -z'
'x-1/2, y-1/2, -z-1/2'
'x, -y, z-1/2'
'-x-1/2, y-1/2, z'

loop_
_atom_site_label
_atom_site_type_symbol
_atom_site_fract_x
_atom_site_fract_y
_atom_site_fract_z
_atom_site_U_iso_or_equiv
_atom_site_adp_type
_atom_site_occupancy
_atom_site_site_symmetry_order
_atom_site_calc_flag
_atom_site_refinement_flags_posn
_atom_site_refinement_flags_adp
_atom_site_refinement_flags_occupancy
Cu1 Cu 0.54002(2) 0.54972(5) 0.69556(2) 0.01519(12) Uani 1 1 d . . .
Cu2 Cu 0.5000 0.89892(7) 0.7500 0.02160(15) Uani 1 2 d S T P
Cl1 Cl 0.54234(5) 0.90492(10) 0.64590(4) 0.02370(18) Uani 1 1 d . . .
O1 O 0.37370(13) 0.3312(3) 0.55869(10) 0.0226(5) Uani 1 1 d . . .
N1 N 0.35661(15) 0.5924(3) 0.74884(13) 0.0161(5) Uani 1 1 d . . .
N2 N 0.43039(15) 0.4803(3) 0.65476(12) 0.0147(5) Uani 1 1 d . . .
N3 N 0.59338(16) 0.4246(3) 0.60802(12) 0.0171(5) Uani 1 1 d . . .
C1 C 0.28383(19) 0.6562(4) 0.78067(15) 0.0173(6) Uani 1 1 d . . .
H1 H 0.2899 0.7067 0.8255 0.021 Uiso 1 1 calc R U .
C2 C 0.20201(18) 0.6517(4) 0.75160(16) 0.0185(6) Uani 1 1 d . . .
H2 H 0.1517 0.6911 0.7764 0.022 Uiso 1 1 calc R U .
C3 C 0.1951(2) 0.5867(4) 0.68398(16) 0.0201(7) Uani 1 1 d . . .
H3 H 0.1393 0.5805 0.6621 0.024 Uiso 1 1 calc R U .
C4 C 0.26892(18) 0.5323(4) 0.64934(15) 0.0181(6) Uani 1 1 d . . .
H4 H 0.2647 0.4936 0.6027 0.022 Uiso 1 1 calc R U .
C5 C 0.35077(19) 0.5338(4) 0.68283(15) 0.0158(6) Uani 1 1 d . . .
C6 C 0.43496(19) 0.3877(4) 0.59395(15) 0.0175(6) Uani 1 1 d . . .
C7 C 0.52792(19) 0.3516(4) 0.57064(15) 0.0175(6) Uani 1 1 d . . .
C8 C 0.5420(2) 0.2486(4) 0.51227(15) 0.0220(7) Uani 1 1 d . . .
H8 H 0.4940 0.2012 0.4868 0.026 Uiso 1 1 calc R U .
C9 C 0.6273(2) 0.2163(4) 0.49191(16) 0.0246(7) Uani 1 1 d . . .
H9 H 0.6390 0.1439 0.4526 0.029 Uiso 1 1 calc R U .
C10 C 0.6961(2) 0.2906(4) 0.52951(15) 0.0234(7) Uani 1 1 d . . .
H10 H 0.7554 0.2714 0.5161 0.028 Uiso 1 1 calc R U .
C11 C 0.6759(2) 0.3932(4) 0.58693(15) 0.0193(6) Uani 1 1 d . . .
H11 H 0.7229 0.4441 0.6127 0.023 Uiso 1 1 calc R U .

loop_
_atom_site_aniso_label
_atom_site_aniso_U_11
_atom_site_aniso_U_22
_atom_site_aniso_U_33
_atom_site_aniso_U_23
_atom_site_aniso_U_13
_atom_site_aniso_U_12
Cu1 0.01500(19) 0.0183(2) 0.0122(2) -0.00053(14) -0.00004(14) -0.00034(14)
Cu2 0.0270(3) 0.0203(3) 0.0175(3) 0.000 -0.0032(2) 0.000
Cl1 0.0297(4) 0.0235(4) 0.0179(4) 0.0011(3) -0.0035(3) -0.0010(3)
O1 0.0226(11) 0.0285(12) 0.0166(11) -0.0051(9) -0.0029(9) -0.0038(9)
N1 0.0174(12) 0.0165(12) 0.0143(12) -0.0019(10) 0.0013(10) -0.0012(9)
N2 0.0158(12) 0.0155(12) 0.0129(12) -0.0002(10) -0.0001(10) -0.0005(10)
N3 0.0195(13) 0.0170(12) 0.0147(13) 0.0005(10) -0.0012(10) 0.0019(10)
C1 0.0208(15) 0.0168(14) 0.0143(15) 0.0005(12) 0.0020(12) 0.0010(12)
C2 0.0171(15) 0.0163(15) 0.0221(16) 0.0022(13) 0.0028(13) 0.0005(11)
C3 0.0189(15) 0.0162(15) 0.0252(17) 0.0050(12) -0.0020(13) -0.0013(12)
C4 0.0208(15) 0.0167(14) 0.0167(15) 0.0017(13) -0.0024(12) -0.0027(12)
C5 0.0209(15) 0.0106(14) 0.0160(16) 0.0038(11) 0.0026(12) -0.0007(11)
C6 0.0233(16) 0.0162(14) 0.0130(15) 0.0048(12) 0.0003(12) -0.0012(12)
C7 0.0249(16) 0.0138(14) 0.0139(15) 0.0038(11) -0.0002(12) 0.0015(11)
C8 0.0292(17) 0.0216(16) 0.0151(15) -0.0015(13) 0.0004(13) 0.0001(13)
C9 0.0332(18) 0.0254(17) 0.0151(15) -0.0012(13) 0.0043(13) 0.0052(14)
C10 0.0256(17) 0.0236(17) 0.0211(16) 0.0049(13) 0.0065(13) 0.0087(13)
C11 0.0204(15) 0.0218(15) 0.0158(16) 0.0040(12) 0.0007(12) 0.0028(12)

loop_
_atom_type_symbol
_atom_type_description
_atom_type_scat_dispersion_real
_atom_type_scat_dispersion_imag
_atom_type_scat_source
C C 0.0033 0.0016 'International Tables Vol C Tables 4.2.6.8 and 6.1.1.4'
H H 0.0000 0.0000 'International Tables Vol C Tables 4.2.6.8 and 6.1.1.4'
N N 0.0061 0.0033 'International Tables Vol C Tables 4.2.6.8 and 6.1.1.4'
O O 0.0106 0.0060 'International Tables Vol C Tables 4.2.6.8 and 6.1.1.4'
Cl Cl 0.1484 0.1585 'International Tables Vol C Tables 4.2.6.8 and 6.1.1.4'
Cu Cu 0.3201 1.2651 'International Tables Vol C Tables 4.2.6.8 and 6.1.1.4'

loop_
_geom_angle_atom_site_label_1
_geom_angle_atom_site_label_2
_geom_angle_atom_site_label_3
_geom_angle
_geom_angle_site_symmetry_1
_geom_angle_site_symmetry_3
N2 Cu1 N1 169.23(10) . 3_656
N2 Cu1 N3 83.35(10) . .
N1 Cu1 N3 102.02(10) 3_656 .
N2 Cu1 Cu1 85.51(7) . 3_656
N1 Cu1 Cu1 85.67(8) 3_656 3_656
N3 Cu1 Cu1 153.33(6) . 3_656
N2 Cu1 Cu2 102.16(7) . .
N1 Cu1 Cu2 79.59(7) 3_656 .
N3 Cu1 Cu2 141.35(6) . .
Cu1 Cu1 Cu2 64.868(11) 3_656 .
Cl1 Cu2 Cl1 177.59(5) . 3_656
Cl1 Cu2 Cu1 66.68(2) . .
Cl1 Cu2 Cu1 115.72(3) 3_656 .
Cl1 Cu2 Cu1 115.72(3) . 3_656
Cl1 Cu2 Cu1 66.68(2) 3_656 3_656
Cu1 Cu2 Cu1 50.27(2) . 3_656
C5 N1 C1 119.3(2) . .
C5 N1 Cu1 121.80(19) . 3_656
C1 N1 Cu1 118.0(2) . 3_656
C6 N2 C5 121.8(2) . .
C6 N2 Cu1 116.55(19) . .
C5 N2 Cu1 121.44(19) . .
C11 N3 C7 117.3(3) . .
C11 N3 Cu1 133.3(2) . .
C7 N3 Cu1 109.10(19) . .
N1 C1 C2 123.3(3) . .
N1 C1 H1 118.4 . .
C2 C1 H1 118.4 . .
C1 C2 C3 117.5(3) . .
C1 C2 H2 121.2 . .
C3 C2 H2 121.2 . .
C4 C3 C2 120.0(3) . .
C4 C3 H3 120.0 . .
C2 C3 H3 120.0 . .
C3 C4 C5 119.9(3) . .
C3 C4 H4 120.1 . .
C5 C4 H4 120.1 . .
N1 C5 N2 113.9(2) . .
N1 C5 C4 119.8(3) . .
N2 C5 C4 126.3(3) . .
O1 C6 N2 127.8(3) . .
O1 C6 C7 118.9(3) . .
N2 C6 C7 113.3(2) . .
N3 C7 C8 123.3(3) . .
N3 C7 C6 117.5(3) . .
C8 C7 C6 119.3(3) . .
C9 C8 C7 118.5(3) . .
C9 C8 H8 120.7 . .
C7 C8 H8 120.7 . .
C8 C9 C10 119.3(3) . .
C8 C9 H9 120.3 . .
C10 C9 H9 120.3 . .
C11 C10 C9 118.3(3) . .
C11 C10 H10 120.8 . .
C9 C10 H10 120.8 . .
N3 C11 C10 123.2(3) . .
N3 C11 H11 118.4 . .
C10 C11 H11 118.4 . .

loop_
_geom_bond_atom_site_label_1
_geom_bond_atom_site_label_2
_geom_bond_distance
_geom_bond_site_symmetry_2
Cu1 N2 1.917(2) .
Cu1 N1 1.933(2) 3_656
Cu1 N3 2.098(2) .
Cu1 Cu1 2.4356(8) 3_656
Cu1 Cu2 2.8673(8) .
Cu2 Cl1 2.1176(9) .
Cu2 Cl1 2.1176(9) 3_656
Cu2 Cu1 2.8673(8) 3_656
O1 C6 1.230(4) .
N1 C5 1.354(4) .
N1 C1 1.353(4) .
N1 Cu1 1.933(2) 3_656
N2 C6 1.366(4) .
N2 C5 1.387(4) .
N3 C11 1.342(4) .
N3 C7 1.346(4) .
C1 C2 1.367(4) .
C1 H1 0.9500 .
C2 C3 1.400(4) .
C2 H2 0.9500 .
C3 C4 1.369(4) .
C3 H3 0.9500 .
C4 C5 1.405(4) .
C4 H4 0.9500 .
C6 C7 1.509(4) .
C7 C8 1.382(4) .
C8 C9 1.378(4) .
C8 H8 0.9500 .
C9 C10 1.389(5) .
C9 H9 0.9500 .
C10 C11 1.383(4) .
C10 H10 0.9500 .
C11 H11 0.9500 .

loop_
_geom_hbond_atom_site_label_D
_geom_hbond_atom_site_label_H
_geom_hbond_atom_site_label_A
_geom_hbond_distance_DH
_geom_hbond_distance_HA
_geom_hbond_distance_DA
_geom_hbond_angle_DHA
_geom_hbond_site_symmetry_A
C4 H4 O1 0.95 2.22 2.804(4) 118.7 .
C8 H8 Cl1 0.95 2.74 3.513(3) 138.5 5_666
C10 H10 O1 0.95 2.43 3.324(4) 155.9 4_556

loop_
_geom_torsion_atom_site_label_1
_geom_torsion_atom_site_label_2
_geom_torsion_atom_site_label_3
_geom_torsion_atom_site_label_4
_geom_torsion
_geom_torsion_site_symmetry_1
C5 N1 C1 C2 5.5(4) .
Cu1 N1 C1 C2 -163.9(2) 3_656
N1 C1 C2 C3 -3.7(4) .
C1 C2 C3 C4 -0.6(4) .
C2 C3 C4 C5 3.0(4) .
C1 N1 C5 N2 176.9(2) .
Cu1 N1 C5 N2 -14.1(3) 3_656
C1 N1 C5 C4 -2.8(4) .
Cu1 N1 C5 C4 166.2(2) 3_656
C6 N2 C5 N1 167.9(2) .
Cu1 N2 C5 N1 -17.3(3) .
C6 N2 C5 C4 -12.4(4) .
Cu1 N2 C5 C4 162.5(2) .
C3 C4 C5 N1 -1.3(4) .
C3 C4 C5 N2 179.0(3) .
C5 N2 C6 O1 -4.5(5) .
Cu1 N2 C6 O1 -179.5(2) .
C5 N2 C6 C7 176.8(2) .
Cu1 N2 C6 C7 1.7(3) .
C11 N3 C7 C8 -0.4(4) .
Cu1 N3 C7 C8 -175.4(2) .
C11 N3 C7 C6 -179.6(2) .
Cu1 N3 C7 C6 5.5(3) .
O1 C6 C7 N3 176.0(3) .
N2 C6 C7 N3 -5.1(4) .
O1 C6 C7 C8 -3.2(4) .
N2 C6 C7 C8 175.7(3) .
N3 C7 C8 C9 1.2(4) .
C6 C7 C8 C9 -179.7(3) .
C7 C8 C9 C10 -1.3(4) .
C8 C9 C10 C11 0.8(4) .
C7 N3 C11 C10 -0.1(4) .
Cu1 N3 C11 C10 173.3(2) .
C9 C10 C11 N3 0.0(4) .
